data_7226498
loop_
_publ_author_name
'Zeng, Xianghua'
'Gong, Chunhua'
'Zhang, Junyong'
'Xie, Jingli'

_publ_section_title
;
 A simple and highly diasteroselective approach for the vicinal
 dichlorination of functional olefins
;
_journal_issue 88
_journal_name_full 'RSC Adv.'
_journal_page_first 85182
_journal_paper_doi 10.1039/C6RA20101F
_journal_volume 6
_journal_year 2016
_chemical_formula_sum 'C29 H48 Cl2 O2'
_chemical_formula_weight 499.57
_space_group_crystal_system monoclinic
_space_group_IT_number 4
_space_group_name_Hall 'P 2yb'
_space_group_name_H-M_alt 'P 1 21 1'
_symmetry_space_group_name_Hall 'P 2yb'
_symmetry_space_group_name_H-M 'P 1 21 1'
_atom_sites_solution_hydrogens geom
_audit_creation_method SHELXL-2014/7
_audit_update_record
;
2016-07-25 deposited with the CCDC.
2016-09-01 downloaded from the CCDC.
;
_cell_angle_alpha 90
_cell_angle_beta 95.778(6)
_cell_angle_gamma 90
_cell_formula_units_Z 2
_cell_length_a 10.2490(6)
_cell_length_b 7.6979(4)
_cell_length_c 19.7126(11)
_cell_measurement_temperature 293(2)
_cell_volume 1547.34(15)
_computing_structure_refinement 'SHELXL-2014/7 (Sheldrick, 2014)'
_diffrn_ambient_temperature 293(2)
_diffrn_measured_fraction_theta_full 0.982
_diffrn_measured_fraction_theta_max 0.960
_diffrn_radiation_type CuK\a
_diffrn_radiation_wavelength 1.54184
_diffrn_reflns_av_R_equivalents 0.0214
_diffrn_reflns_av_unetI/netI 0.0333
_diffrn_reflns_Laue_measured_fraction_full 0.982
_diffrn_reflns_Laue_measured_fraction_max 0.960
_diffrn_reflns_limit_h_max 12
_diffrn_reflns_limit_h_min -12
_diffrn_reflns_limit_k_max 9
_diffrn_reflns_limit_k_min -3
_diffrn_reflns_limit_l_max 24
_diffrn_reflns_limit_l_min -23
_diffrn_reflns_number 5564
_diffrn_reflns_point_group_measured_fraction_full 0.594
_diffrn_reflns_point_group_measured_fraction_max 0.577
_diffrn_reflns_theta_full 67.684
_diffrn_reflns_theta_max 72.305
_diffrn_reflns_theta_min 6.176
_exptl_absorpt_coefficient_mu 2.033
_exptl_crystal_density_diffrn 1.072
_exptl_crystal_F_000 544
_refine_diff_density_max 0.627
_refine_diff_density_min -0.284
_refine_diff_density_rms 0.067
_refine_ls_abs_structure_details
;
 Classical Flack method preferred over Parsons because s.u. lower.
;
_refine_ls_abs_structure_Flack 0.03(2)
_refine_ls_extinction_method none
_refine_ls_goodness_of_fit_ref 1.046
_refine_ls_hydrogen_treatment constr
_refine_ls_matrix_type full
_refine_ls_number_parameters 304
_refine_ls_number_reflns 3527
_refine_ls_number_restraints 1
_refine_ls_restrained_S_all 1.046
_refine_ls_R_factor_all 0.0654
_refine_ls_R_factor_gt 0.0587
_refine_ls_shift/su_max 0.000
_refine_ls_shift/su_mean 0.000
_refine_ls_structure_factor_coef Fsqd
_refine_ls_weighting_details 'w=1/[\s^2^(Fo^2^)+(0.1187P)^2^] where P=(Fo^2^+2Fc^2^)/3'
_refine_ls_weighting_scheme calc
_refine_ls_wR_factor_gt 0.1551
_refine_ls_wR_factor_ref 0.1649
_reflns_Friedel_coverage 0.114
_reflns_Friedel_fraction_full 0.137
_reflns_Friedel_fraction_max 0.129
_reflns_number_gt 3061
_reflns_number_total 3527
_reflns_threshold_expression 'I > 2\s(I)'
_cod_data_source_file c6ra20101f2.cif
_cod_data_source_block 160602c
_cod_original_cell_volume 1547.35(15)
_cod_database_code 7226498
_shelx_shelxl_version_number 2014/7
_shelx_space_group_comment
;
The symmetry employed for this shelxl refinement is uniquely defined
by the following loop, which should always be used as a source of
symmetry information in preference to the above space-group names.
They are only intended as comments.
;

loop_
_space_group_symop_operation_xyz
'x, y, z'
'-x, y+1/2, -z'

loop_
_atom_site_label
_atom_site_type_symbol
_atom_site_fract_x
_atom_site_fract_y
_atom_site_fract_z
_atom_site_U_iso_or_equiv
_atom_site_adp_type
_atom_site_occupancy
_atom_site_site_symmetry_order
_atom_site_calc_flag
_atom_site_refinement_flags_posn
_atom_site_refinement_flags_adp
Cl1 Cl -0.65699(9) -0.20084(17) -0.29030(5) 0.0663(3) Uani 1 1 d . .
Cl2 Cl -0.94094(15) 0.05984(17) -0.17959(7) 0.0798(4) Uani 1 1 d . .
C5 C -0.7853(4) -0.1933(5) -0.22998(18) 0.0518(8) Uani 1 1 d . .
C15 C -1.1099(4) -0.4554(5) -0.4152(2) 0.0569(9) Uani 1 1 d . .
H15A H -1.0455 -0.4615 -0.4479 0.068 Uiso 1 1 calc R U
H15B H -1.1715 -0.5499 -0.4248 0.068 Uiso 1 1 calc R U
C4 C -0.7088(4) -0.2088(6) -0.1595(2) 0.0614(9) Uani 1 1 d . .
H4A H -0.7690 -0.1975 -0.1248 0.074 Uiso 1 1 calc R U
H4B H -0.6458 -0.1146 -0.1533 0.074 Uiso 1 1 calc R U
C3 C -0.6365(5) -0.3824(7) -0.1503(2) 0.0670(11) Uani 1 1 d . .
H3 H -0.5633 -0.3850 -0.1787 0.080 Uiso 1 1 calc R U
C12 C -1.0188(3) -0.1497(5) -0.33083(19) 0.0471(7) Uani 1 1 d . .
H12 H -1.0882 -0.1430 -0.3002 0.057 Uiso 1 1 calc R U
C6 C -0.9863(5) -0.3546(7) -0.1950(2) 0.0633(10) Uani 1 1 d . .
H6A H -0.9460 -0.3274 -0.1502 0.095 Uiso 1 1 calc R U
H6B H -1.0239 -0.4687 -0.1949 0.095 Uiso 1 1 calc R U
H6C H -1.0538 -0.2712 -0.2081 0.095 Uiso 1 1 calc R U
C9 C -0.8817(4) -0.3486(5) -0.24635(19) 0.0485(8) Uani 1 1 d . .
C8 C -0.7254(5) -0.5357(6) -0.1671(2) 0.0674(11) Uani 1 1 d . .
H8A H -0.7875 -0.5450 -0.1332 0.081 Uiso 1 1 calc R U
H8B H -0.6736 -0.6413 -0.1653 0.081 Uiso 1 1 calc R U
C17 C -1.1830(3) -0.2830(5) -0.42366(19) 0.0475(7) Uani 1 1 d . .
C18 C -1.0805(3) -0.1382(5) -0.40382(19) 0.0470(7) Uani 1 1 d . .
H18 H -1.0093 -0.1548 -0.4329 0.056 Uiso 1 1 calc R U
C7 C -0.8007(5) -0.5172(6) -0.2384(2) 0.0601(10) Uani 1 1 d . .
H7A H -0.7386 -0.5191 -0.2724 0.072 Uiso 1 1 calc R U
H7B H -0.8590 -0.6159 -0.2468 0.072 Uiso 1 1 calc R U
C13 C -0.9484(4) -0.3269(5) -0.32045(19) 0.0483(8) Uani 1 1 d . .
H13 H -0.8779 -0.3276 -0.3506 0.058 Uiso 1 1 calc R U
C11 C -0.9231(4) 0.0006(5) -0.3148(2) 0.0563(9) Uani 1 1 d . .
H11A H -0.8632 0.0053 -0.3499 0.068 Uiso 1 1 calc R U
H11B H -0.9722 0.1085 -0.3168 0.068 Uiso 1 1 calc R U
C10 C -0.8433(4) -0.0122(6) -0.2454(2) 0.0570(9) Uani 1 1 d . .
H10 H -0.7696 0.0687 -0.2459 0.068 Uiso 1 1 calc R U
C1 C -0.4331(11) -0.3603(13) 0.0158(4) 0.142(4) Uani 1 1 d . .
H1A H -0.3951 -0.4740 0.0212 0.214 Uiso 1 1 calc R U
H1B H -0.5089 -0.3534 0.0406 0.214 Uiso 1 1 calc R U
H1C H -0.3700 -0.2749 0.0330 0.214 Uiso 1 1 calc R U
C2 C -0.4727(7) -0.3268(9) -0.0582(3) 0.0920(19) Uani 1 1 d . .
C21 C -1.2296(3) -0.2252(5) -0.49783(18) 0.0486(8) Uani 1 1 d . .
H21 H -1.1582 -0.2510 -0.5258 0.058 Uiso 1 1 calc R U
C23 C -1.3559(4) -0.3072(6) -0.53399(19) 0.0531(8) Uani 1 1 d . .
H23 H -1.4295 -0.2738 -0.5086 0.064 Uiso 1 1 calc R U
C24 C -1.3817(4) -0.2332(6) -0.6067(2) 0.0591(10) Uani 1 1 d . .
H24A H -1.3762 -0.1076 -0.6042 0.071 Uiso 1 1 calc R U
H24B H -1.3128 -0.2732 -0.6332 0.071 Uiso 1 1 calc R U
C20 C -1.2390(4) -0.0241(6) -0.4924(2) 0.0586(9) Uani 1 1 d . .
H20A H -1.2091 0.0303 -0.5325 0.070 Uiso 1 1 calc R U
H20B H -1.3290 0.0109 -0.4889 0.070 Uiso 1 1 calc R U
C22 C -1.3499(5) -0.5054(7) -0.5359(2) 0.0634(10) Uani 1 1 d . .
H22A H -1.2692 -0.5412 -0.5525 0.095 Uiso 1 1 calc R U
H22B H -1.4225 -0.5490 -0.5655 0.095 Uiso 1 1 calc R U
H22C H -1.3541 -0.5506 -0.4907 0.095 Uiso 1 1 calc R U
C16 C -1.2982(4) -0.2786(7) -0.3795(2) 0.0599(9) Uani 1 1 d . .
H16A H -1.3556 -0.3750 -0.3912 0.090 Uiso 1 1 calc R U
H16B H -1.3458 -0.1719 -0.3874 0.090 Uiso 1 1 calc R U
H16C H -1.2653 -0.2862 -0.3322 0.090 Uiso 1 1 calc R U
O2 O -0.4144(5) -0.2379(9) -0.0935(3) 0.1161(18) Uani 1 1 d . .
O1 O -0.5875(4) -0.4039(5) -0.07902(17) 0.0820(10) Uani 1 1 d . .
C14 C -1.0406(5) -0.4780(5) -0.3433(3) 0.0626(11) Uani 1 1 d . .
H14A H -0.9903 -0.5849 -0.3417 0.075 Uiso 1 1 calc R U
H14B H -1.1063 -0.4892 -0.3114 0.075 Uiso 1 1 calc R U
C19 C -1.1513(4) 0.0304(5) -0.4281(2) 0.0564(9) Uani 1 1 d . .
H19A H -1.2036 0.0751 -0.3936 0.068 Uiso 1 1 calc R U
H19B H -1.0890 0.1187 -0.4387 0.068 Uiso 1 1 calc R U
C26 C -1.5375(4) -0.2002(8) -0.7143(2) 0.0673(10) Uani 1 1 d . .
H26A H -1.4657 -0.2318 -0.7404 0.081 Uiso 1 1 calc R U
H26B H -1.5357 -0.0750 -0.7089 0.081 Uiso 1 1 calc R U
C25 C -1.5136(4) -0.2828(7) -0.6441(2) 0.0615(10) Uani 1 1 d . .
H25A H -1.5179 -0.4081 -0.6489 0.074 Uiso 1 1 calc R U
H25B H -1.5829 -0.2473 -0.6170 0.074 Uiso 1 1 calc R U
C27 C -1.6671(5) -0.2509(9) -0.7558(2) 0.0763(15) Uani 1 1 d . .
H27 H -1.7378 -0.2329 -0.7266 0.092 Uiso 1 1 calc R U
C29 C -1.6696(7) -0.4411(12) -0.7766(3) 0.0995(19) Uani 1 1 d . .
H29A H -1.6053 -0.4609 -0.8080 0.149 Uiso 1 1 calc R U
H29B H -1.7550 -0.4702 -0.7980 0.149 Uiso 1 1 calc R U
H29C H -1.6499 -0.5122 -0.7369 0.149 Uiso 1 1 calc R U
C28 C -1.6934(7) -0.1329(13) -0.8170(3) 0.106(2) Uani 1 1 d . .
H28A H -1.6752 -0.0149 -0.8036 0.159 Uiso 1 1 calc R U
H28B H -1.7837 -0.1432 -0.8350 0.159 Uiso 1 1 calc R U
H28C H -1.6381 -0.1660 -0.8514 0.159 Uiso 1 1 calc R U

loop_
_atom_site_aniso_label
_atom_site_aniso_U_11
_atom_site_aniso_U_22
_atom_site_aniso_U_33
_atom_site_aniso_U_23
_atom_site_aniso_U_13
_atom_site_aniso_U_12
Cl1 0.0605(5) 0.0721(7) 0.0650(5) 0.0092(5) -0.0010(4) -0.0041(5)
Cl2 0.1023(9) 0.0547(6) 0.0819(7) -0.0151(6) 0.0063(6) 0.0058(6)
C5 0.0588(18) 0.0406(19) 0.0544(17) 0.0010(16) -0.0015(14) -0.0069(17)
C15 0.064(2) 0.0352(19) 0.067(2) -0.0035(17) -0.0150(18) 0.0016(16)
C4 0.079(2) 0.048(2) 0.0534(18) -0.0027(18) -0.0131(17) -0.007(2)
C3 0.081(3) 0.063(3) 0.053(2) 0.0044(19) -0.0171(18) 0.003(2)
C12 0.0495(16) 0.0319(16) 0.0584(18) 0.0000(14) -0.0021(13) -0.0010(13)
C6 0.071(2) 0.057(3) 0.062(2) 0.0024(19) 0.0065(18) -0.011(2)
C9 0.061(2) 0.0315(17) 0.0510(17) 0.0023(13) -0.0051(14) -0.0022(15)
C8 0.089(3) 0.046(2) 0.062(2) 0.0059(19) -0.017(2) 0.004(2)
C17 0.0508(17) 0.0319(17) 0.0578(18) -0.0017(14) -0.0044(14) -0.0007(14)
C18 0.0497(17) 0.0309(16) 0.0589(18) 0.0005(14) -0.0026(14) 0.0011(14)
C7 0.080(2) 0.0378(19) 0.058(2) 0.0029(17) -0.0162(18) 0.007(2)
C13 0.0535(18) 0.0330(17) 0.0561(18) 0.0009(14) -0.0054(14) 0.0008(14)
C11 0.066(2) 0.0316(16) 0.068(2) 0.0026(16) -0.0091(18) -0.0054(17)
C10 0.066(2) 0.0361(18) 0.066(2) -0.0024(17) -0.0065(18) -0.0097(17)
C1 0.218(10) 0.103(6) 0.088(4) 0.010(4) -0.076(6) -0.019(6)
C2 0.117(4) 0.064(3) 0.085(3) -0.002(3) -0.040(3) -0.002(3)
C21 0.0457(15) 0.0450(19) 0.0544(17) 0.0012(15) 0.0009(13) 0.0001(15)
C23 0.0499(18) 0.055(2) 0.0533(18) -0.0016(17) -0.0031(14) -0.0056(16)
C24 0.0561(19) 0.059(3) 0.060(2) 0.0042(18) -0.0040(15) -0.0041(18)
C20 0.059(2) 0.045(2) 0.069(2) 0.0083(19) -0.0089(17) 0.0004(17)
C22 0.074(2) 0.054(2) 0.059(2) 0.0009(19) -0.0083(18) -0.011(2)
C16 0.0571(19) 0.063(3) 0.0587(19) 0.0030(19) -0.0002(15) -0.0077(19)
O2 0.123(3) 0.117(5) 0.098(3) 0.017(3) -0.038(3) -0.037(3)
O1 0.111(3) 0.070(2) 0.0589(16) 0.0079(16) -0.0240(17) -0.006(2)
C14 0.079(3) 0.0285(18) 0.075(2) 0.0014(16) -0.020(2) -0.0025(17)
C19 0.062(2) 0.034(2) 0.071(2) 0.0044(16) -0.0082(17) 0.0024(15)
C26 0.064(2) 0.074(3) 0.061(2) 0.006(2) -0.0054(16) 0.005(2)
C25 0.059(2) 0.068(3) 0.0551(19) 0.001(2) -0.0041(16) -0.002(2)
C27 0.061(2) 0.101(4) 0.064(2) 0.005(3) -0.0048(18) 0.009(2)
C29 0.102(4) 0.108(5) 0.082(3) -0.003(4) -0.022(3) -0.018(4)
C28 0.098(4) 0.132(7) 0.082(3) 0.025(4) -0.020(3) 0.016(4)

loop_
_atom_type_symbol
_atom_type_description
_atom_type_scat_dispersion_real
_atom_type_scat_dispersion_imag
_atom_type_scat_source
C C 0.0181 0.0091 'International Tables Vol C Tables 4.2.6.8 and 6.1.1.4'
H H 0.0000 0.0000 'International Tables Vol C Tables 4.2.6.8 and 6.1.1.4'
Cl Cl 0.3639 0.7018 'International Tables Vol C Tables 4.2.6.8 and 6.1.1.4'
O O 0.0492 0.0322 'International Tables Vol C Tables 4.2.6.8 and 6.1.1.4'

loop_
_geom_angle_atom_site_label_1
_geom_angle_atom_site_label_2
_geom_angle_atom_site_label_3
_geom_angle
C4 C5 C10 113.8(3)
C4 C5 C9 112.5(3)
C10 C5 C9 115.4(3)
C4 C5 Cl1 104.3(3)
C10 C5 Cl1 100.7(3)
C9 C5 Cl1 108.5(3)
C17 C15 C14 112.2(3)
C17 C15 H15A 109.2
C14 C15 H15A 109.2
C17 C15 H15B 109.2
C14 C15 H15B 109.2
H15A C15 H15B 107.9
C5 C4 C3 111.9(4)
C5 C4 H4A 109.2
C3 C4 H4A 109.2
C5 C4 H4B 109.2
C3 C4 H4B 109.2
H4A C4 H4B 107.9
O1 C3 C8 105.4(4)
O1 C3 C4 109.3(4)
C8 C3 C4 112.5(4)
O1 C3 H3 109.9
C8 C3 H3 109.9
C4 C3 H3 109.9
C18 C12 C11 110.4(3)
C18 C12 C13 108.8(3)
C11 C12 C13 111.0(3)
C18 C12 H12 108.9
C11 C12 H12 108.9
C13 C12 H12 108.9
C9 C6 H6A 109.5
C9 C6 H6B 109.5
H6A C6 H6B 109.5
C9 C6 H6C 109.5
H6A C6 H6C 109.5
H6B C6 H6C 109.5
C7 C9 C6 108.1(3)
C7 C9 C13 111.5(3)
C6 C9 C13 110.4(3)
C7 C9 C5 107.5(3)
C6 C9 C5 110.7(3)
C13 C9 C5 108.7(3)
C3 C8 C7 111.4(4)
C3 C8 H8A 109.4
C7 C8 H8A 109.4
C3 C8 H8B 109.4
C7 C8 H8B 109.4
H8A C8 H8B 108.0
C15 C17 C16 110.7(4)
C15 C17 C18 106.5(3)
C16 C17 C18 112.4(3)
C15 C17 C21 116.9(3)
C16 C17 C21 110.2(3)
C18 C17 C21 99.6(3)
C12 C18 C19 118.9(3)
C12 C18 C17 113.8(3)
C19 C18 C17 103.9(3)
C12 C18 H18 106.5
C19 C18 H18 106.5
C17 C18 H18 106.5
C9 C7 C8 112.7(4)
C9 C7 H7A 109.1
C8 C7 H7A 109.1
C9 C7 H7B 109.1
C8 C7 H7B 109.1
H7A C7 H7B 107.8
C14 C13 C12 111.3(3)
C14 C13 C9 113.1(3)
C12 C13 C9 111.9(3)
C14 C13 H13 106.7
C12 C13 H13 106.7
C9 C13 H13 106.7
C10 C11 C12 114.3(3)
C10 C11 H11A 108.7
C12 C11 H11A 108.7
C10 C11 H11B 108.7
C12 C11 H11B 108.7
H11A C11 H11B 107.6
C11 C10 C5 113.5(3)
C11 C10 Cl2 109.8(3)
C5 C10 Cl2 111.6(3)
C11 C10 H10 107.2
C5 C10 H10 107.2
Cl2 C10 H10 107.2
C2 C1 H1A 109.5
C2 C1 H1B 109.5
H1A C1 H1B 109.5
C2 C1 H1C 109.5
H1A C1 H1C 109.5
H1B C1 H1C 109.5
O2 C2 O1 123.7(5)
O2 C2 C1 124.8(7)
O1 C2 C1 111.4(7)
C23 C21 C20 112.5(3)
C23 C21 C17 118.7(3)
C20 C21 C17 103.6(3)
C23 C21 H21 107.2
C20 C21 H21 107.2
C17 C21 H21 107.2
C22 C23 C24 110.5(4)
C22 C23 C21 112.6(4)
C24 C23 C21 109.6(3)
C22 C23 H23 108.0
C24 C23 H23 108.0
C21 C23 H23 108.0
C25 C24 C23 114.8(4)
C25 C24 H24A 108.6
C23 C24 H24A 108.6
C25 C24 H24B 108.6
C23 C24 H24B 108.6
H24A C24 H24B 107.5
C19 C20 C21 107.1(3)
C19 C20 H20A 110.3
C21 C20 H20A 110.3
C19 C20 H20B 110.3
C21 C20 H20B 110.3
H20A C20 H20B 108.6
C23 C22 H22A 109.5
C23 C22 H22B 109.5
H22A C22 H22B 109.5
C23 C22 H22C 109.5
H22A C22 H22C 109.5
H22B C22 H22C 109.5
C17 C16 H16A 109.5
C17 C16 H16B 109.5
H16A C16 H16B 109.5
C17 C16 H16C 109.5
H16A C16 H16C 109.5
H16B C16 H16C 109.5
C2 O1 C3 116.9(5)
C15 C14 C13 113.6(3)
C15 C14 H14A 108.8
C13 C14 H14A 108.8
C15 C14 H14B 108.8
C13 C14 H14B 108.8
H14A C14 H14B 107.7
C20 C19 C18 104.2(3)
C20 C19 H19A 110.9
C18 C19 H19A 110.9
C20 C19 H19B 110.9
C18 C19 H19B 110.9
H19A C19 H19B 108.9
C25 C26 C27 115.4(4)
C25 C26 H26A 108.4
C27 C26 H26A 108.4
C25 C26 H26B 108.4
C27 C26 H26B 108.4
H26A C26 H26B 107.5
C26 C25 C24 113.0(4)
C26 C25 H25A 109.0
C24 C25 H25A 109.0
C26 C25 H25B 109.0
C24 C25 H25B 109.0
H25A C25 H25B 107.8
C28 C27 C29 111.5(6)
C28 C27 C26 110.3(5)
C29 C27 C26 112.2(5)
C28 C27 H27 107.5
C29 C27 H27 107.5
C26 C27 H27 107.5
C27 C29 H29A 109.5
C27 C29 H29B 109.5
H29A C29 H29B 109.5
C27 C29 H29C 109.5
H29A C29 H29C 109.5
H29B C29 H29C 109.5
C27 C28 H28A 109.5
C27 C28 H28B 109.5
H28A C28 H28B 109.5
C27 C28 H28C 109.5
H28A C28 H28C 109.5
H28B C28 H28C 109.5

loop_
_geom_bond_atom_site_label_1
_geom_bond_atom_site_label_2
_geom_bond_distance
Cl1 C5 1.860(4)
Cl2 C10 1.804(5)
C5 C4 1.530(5)
C5 C10 1.534(6)
C5 C9 1.564(5)
C15 C17 1.525(5)
C15 C14 1.529(6)
C15 H15A 0.9700
C15 H15B 0.9700
C4 C3 1.530(7)
C4 H4A 0.9700
C4 H4B 0.9700
C3 O1 1.453(5)
C3 C8 1.507(7)
C3 H3 0.9800
C12 C18 1.515(5)
C12 C11 1.529(5)
C12 C13 1.547(5)
C12 H12 0.9800
C6 C9 1.547(6)
C6 H6A 0.9600
C6 H6B 0.9600
C6 H6C 0.9600
C9 C7 1.540(5)
C9 C13 1.558(5)
C8 C7 1.541(5)
C8 H8A 0.9700
C8 H8B 0.9700
C17 C16 1.537(5)
C17 C18 1.554(5)
C17 C21 1.557(5)
C18 C19 1.540(5)
C18 H18 0.9800
C7 H7A 0.9700
C7 H7B 0.9700
C13 C14 1.537(5)
C13 H13 0.9800
C11 C10 1.525(6)
C11 H11A 0.9700
C11 H11B 0.9700
C10 H10 0.9800
C1 C2 1.496(9)
C1 H1A 0.9600
C1 H1B 0.9600
C1 H1C 0.9600
C2 O2 1.181(9)
C2 O1 1.344(8)
C21 C23 1.548(5)
C21 C20 1.555(6)
C21 H21 0.9800
C23 C22 1.528(7)
C23 C24 1.540(5)
C23 H23 0.9800
C24 C25 1.522(5)
C24 H24A 0.9700
C24 H24B 0.9700
C20 C19 1.536(6)
C20 H20A 0.9700
C20 H20B 0.9700
C22 H22A 0.9600
C22 H22B 0.9600
C22 H22C 0.9600
C16 H16A 0.9600
C16 H16B 0.9600
C16 H16C 0.9600
C14 H14A 0.9700
C14 H14B 0.9700
C19 H19A 0.9700
C19 H19B 0.9700
C26 C25 1.520(6)
C26 C27 1.538(6)
C26 H26A 0.9700
C26 H26B 0.9700
C25 H25A 0.9700
C25 H25B 0.9700
C27 C28 1.513(9)
C27 C29 1.520(11)
C27 H27 0.9800
C29 H29A 0.9600
C29 H29B 0.9600
C29 H29C 0.9600
C28 H28A 0.9600
C28 H28B 0.9600
C28 H28C 0.9600

loop_
_geom_torsion_atom_site_label_1
_geom_torsion_atom_site_label_2
_geom_torsion_atom_site_label_3
_geom_torsion_atom_site_label_4
_geom_torsion
C10 C5 C4 C3 -171.8(4)
C9 C5 C4 C3 54.5(5)
Cl1 C5 C4 C3 -62.9(4)
C5 C4 C3 O1 -169.0(4)
C5 C4 C3 C8 -52.3(5)
C4 C5 C9 C7 -55.8(4)
C10 C5 C9 C7 171.2(3)
Cl1 C5 C9 C7 59.1(3)
C4 C5 C9 C6 62.0(4)
C10 C5 C9 C6 -71.0(4)
Cl1 C5 C9 C6 176.9(3)
C4 C5 C9 C13 -176.6(3)
C10 C5 C9 C13 50.4(4)
Cl1 C5 C9 C13 -61.7(3)
O1 C3 C8 C7 171.8(4)
C4 C3 C8 C7 52.8(5)
C14 C15 C17 C16 -66.6(4)
C14 C15 C17 C18 55.9(4)
C14 C15 C17 C21 166.1(3)
C11 C12 C18 C19 -55.1(4)
C13 C12 C18 C19 -177.1(3)
C11 C12 C18 C17 -178.0(3)
C13 C12 C18 C17 59.9(4)
C15 C17 C18 C12 -61.1(4)
C16 C17 C18 C12 60.3(4)
C21 C17 C18 C12 176.9(3)
C15 C17 C18 C19 168.1(3)
C16 C17 C18 C19 -70.5(4)
C21 C17 C18 C19 46.1(3)
C6 C9 C7 C8 -62.6(5)
C13 C9 C7 C8 175.8(4)
C5 C9 C7 C8 56.8(5)
C3 C8 C7 C9 -56.8(6)
C18 C12 C13 C14 -52.5(4)
C11 C12 C13 C14 -174.3(4)
C18 C12 C13 C9 179.8(3)
C11 C12 C13 C9 58.1(4)
C7 C9 C13 C14 58.9(5)
C6 C9 C13 C14 -61.3(4)
C5 C9 C13 C14 177.2(3)
C7 C9 C13 C12 -174.5(3)
C6 C9 C13 C12 65.4(4)
C5 C9 C13 C12 -56.2(4)
C18 C12 C11 C10 -172.7(3)
C13 C12 C11 C10 -52.0(5)
C12 C11 C10 C5 45.8(5)
C12 C11 C10 Cl2 -80.0(4)
C4 C5 C10 C11 -178.1(3)
C9 C5 C10 C11 -45.8(5)
Cl1 C5 C10 C11 70.8(4)
C4 C5 C10 Cl2 -53.3(4)
C9 C5 C10 Cl2 79.0(3)
Cl1 C5 C10 Cl2 -164.4(2)
C15 C17 C21 C23 79.5(4)
C16 C17 C21 C23 -48.0(5)
C18 C17 C21 C23 -166.3(3)
C15 C17 C21 C20 -155.0(3)
C16 C17 C21 C20 77.5(4)
C18 C17 C21 C20 -40.8(3)
C20 C21 C23 C22 -176.8(4)
C17 C21 C23 C22 -55.7(5)
C20 C21 C23 C24 59.8(5)
C17 C21 C23 C24 -179.1(3)
C22 C23 C24 C25 64.0(5)
C21 C23 C24 C25 -171.4(4)
C23 C21 C20 C19 150.9(3)
C17 C21 C20 C19 21.5(4)
O2 C2 O1 C3 3.6(10)
C1 C2 O1 C3 -179.5(6)
C8 C3 O1 C2 155.7(5)
C4 C3 O1 C2 -83.2(6)
C17 C15 C14 C13 -54.2(5)
C12 C13 C14 C15 51.2(5)
C9 C13 C14 C15 178.2(3)
C21 C20 C19 C18 7.1(4)
C12 C18 C19 C20 -161.0(3)
C17 C18 C19 C20 -33.3(4)
C27 C26 C25 C24 177.8(5)
C23 C24 C25 C26 177.3(4)
C25 C26 C27 C28 167.7(5)
C25 C26 C27 C29 -67.3(6)
